data_7238718
loop_
_publ_author_name
'Lu, Zhijin'
'Xie, Chen'
'Han, Jianlin'
'Pan, Yi'

_publ_section_title
;
 Tandem 1,5-migration/Michael reactions to prepare adducts of pyrazolone
 derivatives: protecting group-directed rearrangement
;
_journal_issue 24
_journal_name_full 'RSC Advances'
_journal_page_first 8949
_journal_paper_doi 10.1039/c2ra21549g
_journal_volume 2
_journal_year 2012
_chemical_formula_moiety 'C23 H24 Cl N3 O5'
_chemical_formula_sum 'C23 H24 Cl N3 O5'
_chemical_formula_weight 457.90
_space_group_IT_number 14
_space_group_name_Hall '-P 2yn'
_space_group_name_H-M_alt 'P 1 21/n 1'
_symmetry_cell_setting monoclinic
_symmetry_space_group_name_H-M 'P 1 21/n 1'
_atom_sites_solution_hydrogens geom
_atom_sites_solution_primary direct
_atom_sites_solution_secondary difmap
_audit_creation_method SHELXL-97
_cell_angle_alpha 90.00
_cell_angle_beta 106.254(2)
_cell_angle_gamma 90.00
_cell_formula_units_Z 4
_cell_length_a 9.3812(14)
_cell_length_b 19.472(3)
_cell_length_c 13.1900(19)
_cell_measurement_temperature 273(2)
_cell_volume 2313.1(6)
_computing_cell_refinement 'Bruker SHELXTL Program'
_computing_data_collection 'Bruker SMART'
_computing_data_reduction Saint
_computing_molecular_graphics 'Bruker SHELXTL Program'
_computing_publication_material 'Bruker SHELXTL Program'
_computing_structure_refinement 'SHELXL-97 (Sheldrick, 1997)'
_computing_structure_solution 'SHELXS-97 (Sheldrick, 1990)'
_diffrn_ambient_temperature 273(2)
_diffrn_measured_fraction_theta_full 0.999
_diffrn_measured_fraction_theta_max 0.999
_diffrn_measurement_device_type 'Bruker Apex II CCD area detector'
_diffrn_measurement_method 'phi and omega scans'
_diffrn_radiation_monochromator graphite
_diffrn_radiation_source 'fine-focus sealed tube'
_diffrn_radiation_type MoK\a
_diffrn_radiation_wavelength 0.71073
_diffrn_reflns_av_R_equivalents 0.0982
_diffrn_reflns_av_sigmaI/netI 0.0718
_diffrn_reflns_limit_h_max 12
_diffrn_reflns_limit_h_min -11
_diffrn_reflns_limit_k_max 21
_diffrn_reflns_limit_k_min -25
_diffrn_reflns_limit_l_max 17
_diffrn_reflns_limit_l_min -17
_diffrn_reflns_number 15963
_diffrn_reflns_theta_full 28.28
_diffrn_reflns_theta_max 28.28
_diffrn_reflns_theta_min 1.92
_exptl_absorpt_coefficient_mu 0.204
_exptl_absorpt_correction_T_max 0.954
_exptl_absorpt_correction_T_min 0.943
_exptl_absorpt_correction_type multi-scan
_exptl_absorpt_process_details SADABS
_exptl_crystal_colour colorless
_exptl_crystal_density_diffrn 1.315
_exptl_crystal_density_method 'not measured'
_exptl_crystal_description block
_exptl_crystal_F_000 960.0
_exptl_crystal_size_max 0.45
_exptl_crystal_size_mid 0.24
_exptl_crystal_size_min 0.23
_refine_diff_density_max 0.424
_refine_diff_density_min -0.317
_refine_diff_density_rms 0.062
_refine_ls_extinction_method none
_refine_ls_goodness_of_fit_ref 1.054
_refine_ls_hydrogen_treatment refall
_refine_ls_matrix_type full
_refine_ls_number_parameters 293
_refine_ls_number_reflns 5737
_refine_ls_number_restraints 0
_refine_ls_restrained_S_all 1.054
_refine_ls_R_factor_all 0.0769
_refine_ls_R_factor_gt 0.0605
_refine_ls_shift/su_max 0.000
_refine_ls_shift/su_mean 0.000
_refine_ls_structure_factor_coef Fsqd
_refine_ls_weighting_details 'calc w=1/[\s^2^(Fo^2^)+(0.1102P)^2^+0.0189P] where P=(Fo^2^+2Fc^2^)/3'
_refine_ls_weighting_scheme calc
_refine_ls_wR_factor_gt 0.1728
_refine_ls_wR_factor_ref 0.1876
_reflns_number_gt 4202
_reflns_number_total 5737
_reflns_threshold_expression >2sigma(I)
_cod_data_source_file c2ra21549g.txt
_cod_data_source_block 2011122m
_cod_original_sg_symbol_H-M P21/n
_cod_database_code 7238718

loop_
_symmetry_equiv_pos_as_xyz
'x, y, z'
'-x+1/2, y+1/2, -z+1/2'
'-x, -y, -z'
'x-1/2, -y-1/2, z-1/2'

loop_
_atom_site_label
_atom_site_type_symbol
_atom_site_fract_x
_atom_site_fract_y
_atom_site_fract_z
_atom_site_U_iso_or_equiv
_atom_site_adp_type
_atom_site_occupancy
_atom_site_symmetry_multiplicity
_atom_site_calc_flag
_atom_site_refinement_flags
Cl1 Cl 0.74846(9) 0.02488(4) -0.06195(4) 0.0849(2) Uani 1 1 d .
O5 O 1.09262(12) 0.05685(6) 0.39610(9) 0.0476(3) Uani 1 1 d .
N2 N 1.02618(14) 0.16419(7) 0.41922(10) 0.0420(3) Uani 1 1 d .
O4 O 1.26780(13) 0.13224(7) 0.48004(11) 0.0617(4) Uani 1 1 d .
N1 N 0.88151(14) 0.14594(7) 0.36316(10) 0.0412(3) Uani 1 1 d .
O1 O 0.64939(14) 0.18836(8) 0.35353(11) 0.0629(4) Uani 1 1 d .
C19 C 1.14360(17) 0.11637(9) 0.43681(12) 0.0424(3) Uani 1 1 d .
C4 C 0.85057(16) 0.11883(8) 0.25924(11) 0.0383(3) Uani 1 1 d .
C7 C 0.78262(18) 0.18853(9) 0.39462(12) 0.0457(4) Uani 1 1 d .
C8 C 1.01678(18) 0.21443(8) 0.49280(12) 0.0432(3) Uani 1 1 d .
C3 C 0.93769(19) 0.13462(9) 0.19483(13) 0.0485(4) Uani 1 1 d .
H3 H 1.0175 0.1645 0.2178 0.058 Uiso 1 1 calc R
C15 C 0.74433(18) 0.25301(10) 0.61944(14) 0.0511(4) Uani 1 1 d .
C5 C 0.72833(19) 0.07649(9) 0.22438(12) 0.0481(4) Uani 1 1 d .
H5 H 0.6686 0.0669 0.2682 0.058 Uiso 1 1 calc R
C6 C 0.6952(2) 0.04863(10) 0.12464(14) 0.0536(4) Uani 1 1 d .
H6 H 0.6123 0.0207 0.1001 0.064 Uiso 1 1 calc R
C1 C 0.7859(2) 0.06255(10) 0.06218(12) 0.0535(4) Uani 1 1 d .
C9 C 0.87313(18) 0.22998(8) 0.47927(13) 0.0460(4) Uani 1 1 d .
C20 C 1.1972(2) 0.00079(10) 0.38820(16) 0.0576(5) Uani 1 1 d .
C14 C 0.6172(2) 0.21345(11) 0.59146(15) 0.0571(5) Uani 1 1 d .
H14 H 0.5676 0.2067 0.5205 0.069 Uiso 1 1 calc R
C17 C 0.8145(2) 0.28370(10) 0.53862(15) 0.0550(4) Uani 1 1 d .
H17 H 0.8996 0.3111 0.5779 0.066 Uiso 1 1 calc R
C13 C 0.5634(2) 0.18392(11) 0.66823(18) 0.0640(5) Uani 1 1 d .
H13 H 0.4771 0.1578 0.6486 0.077 Uiso 1 1 calc R
N3 N 0.7885(3) 0.36432(11) 0.3906(2) 0.0850(6) Uani 1 1 d .
C2 C 0.9057(2) 0.10565(11) 0.09537(14) 0.0571(5) Uani 1 1 d .
H2 H 0.9650 0.1153 0.0512 0.069 Uiso 1 1 calc R
C16 C 0.8157(2) 0.26211(12) 0.72534(16) 0.0622(5) Uani 1 1 d .
H16 H 0.9014 0.2887 0.7452 0.075 Uiso 1 1 calc R
O2 O 0.9123(3) 0.38626(11) 0.4254(2) 0.1047(7) Uani 1 1 d .
C10 C 1.1489(2) 0.24180(12) 0.57122(16) 0.0630(5) Uani 1 1 d .
H10A H 1.1220 0.2821 0.6036 0.094 Uiso 1 1 calc R
H10B H 1.2232 0.2535 0.5368 0.094 Uiso 1 1 calc R
H10C H 1.1876 0.2077 0.6243 0.094 Uiso 1 1 calc R
C12 C 0.6354(3) 0.19255(13) 0.77300(19) 0.0707(6) Uani 1 1 d .
H12 H 0.5994 0.1718 0.8244 0.085 Uiso 1 1 calc R
C22 C 1.2796(3) -0.02193(14) 0.4980(2) 0.0801(7) Uani 1 1 d .
H22A H 1.3527 0.0119 0.5300 0.120 Uiso 1 1 calc R
H22B H 1.3278 -0.0650 0.4945 0.120 Uiso 1 1 calc R
H22C H 1.2110 -0.0272 0.5394 0.120 Uiso 1 1 calc R
C11 C 0.7622(3) 0.23253(14) 0.80158(17) 0.0735(6) Uani 1 1 d .
H11 H 0.8112 0.2393 0.8726 0.088 Uiso 1 1 calc R
C18 C 0.7103(3) 0.33184(12) 0.4627(2) 0.0699(6) Uani 1 1 d .
H18A H 0.6246 0.3065 0.4215 0.084 Uiso 1 1 calc R
H18B H 0.6758 0.3672 0.5020 0.084 Uiso 1 1 calc R
C21 C 1.2989(3) 0.02594(15) 0.32562(19) 0.0790(7) Uani 1 1 d .
H21A H 1.2410 0.0466 0.2612 0.118 Uiso 1 1 calc R
H21B H 1.3540 -0.0121 0.3095 0.118 Uiso 1 1 calc R
H21C H 1.3665 0.0593 0.3664 0.118 Uiso 1 1 calc R
C23 C 1.0919(3) -0.05351(13) 0.3302(3) 0.1027(11) Uani 1 1 d .
H23A H 1.0236 -0.0652 0.3698 0.154 Uiso 1 1 calc R
H23B H 1.1470 -0.0936 0.3217 0.154 Uiso 1 1 calc R
H23C H 1.0378 -0.0364 0.2620 0.154 Uiso 1 1 calc R
O3 O 0.7206(4) 0.36602(19) 0.2977(3) 0.1491(11) Uani 1 1 d .

loop_
_atom_site_aniso_label
_atom_site_aniso_U_11
_atom_site_aniso_U_22
_atom_site_aniso_U_33
_atom_site_aniso_U_23
_atom_site_aniso_U_13
_atom_site_aniso_U_12
Cl1 0.1178(5) 0.0885(5) 0.0466(3) -0.0214(2) 0.0204(3) -0.0007(3)
O5 0.0438(6) 0.0373(6) 0.0575(7) -0.0071(5) 0.0075(5) 0.0080(4)
N2 0.0396(7) 0.0393(7) 0.0433(6) -0.0101(5) 0.0053(5) 0.0022(5)
O4 0.0412(6) 0.0629(9) 0.0737(8) -0.0219(7) 0.0041(6) 0.0053(5)
N1 0.0369(6) 0.0422(7) 0.0414(6) -0.0068(5) 0.0058(5) 0.0046(5)
O1 0.0426(6) 0.0713(9) 0.0673(8) -0.0191(7) 0.0031(6) 0.0147(6)
C19 0.0417(8) 0.0439(9) 0.0397(7) -0.0055(6) 0.0081(6) 0.0056(6)
C4 0.0413(7) 0.0334(7) 0.0374(7) -0.0007(5) 0.0063(6) 0.0040(6)
C7 0.0436(8) 0.0436(9) 0.0472(8) -0.0060(7) 0.0082(6) 0.0088(7)
C8 0.0461(8) 0.0361(8) 0.0456(8) -0.0075(6) 0.0100(6) 0.0027(6)
C3 0.0477(9) 0.0467(9) 0.0502(8) 0.0003(7) 0.0123(7) -0.0074(7)
C15 0.0428(9) 0.0482(9) 0.0603(10) -0.0182(8) 0.0112(7) 0.0090(7)
C5 0.0526(9) 0.0491(9) 0.0424(8) -0.0031(7) 0.0127(7) -0.0086(7)
C6 0.0584(10) 0.0494(10) 0.0477(9) -0.0085(7) 0.0058(8) -0.0111(8)
C1 0.0682(11) 0.0530(10) 0.0363(7) -0.0068(7) 0.0098(7) 0.0028(8)
C9 0.0479(8) 0.0372(8) 0.0515(8) -0.0083(6) 0.0118(7) 0.0064(6)
C20 0.0578(10) 0.0448(10) 0.0653(11) -0.0075(8) 0.0094(8) 0.0200(8)
C14 0.0459(9) 0.0558(11) 0.0640(10) -0.0186(9) 0.0061(8) 0.0055(8)
C17 0.0510(9) 0.0452(9) 0.0691(11) -0.0171(8) 0.0171(8) 0.0063(7)
C13 0.0509(10) 0.0555(12) 0.0845(14) -0.0124(10) 0.0170(9) 0.0021(8)
N3 0.0985(17) 0.0535(11) 0.1115(18) 0.0141(11) 0.0437(14) 0.0245(11)
C2 0.0643(11) 0.0657(12) 0.0464(9) 0.0018(8) 0.0238(8) -0.0013(9)
C16 0.0460(9) 0.0706(13) 0.0649(11) -0.0224(10) 0.0074(8) 0.0005(8)
O2 0.0888(13) 0.0785(13) 0.160(2) 0.0150(13) 0.0573(13) -0.0017(10)
C10 0.0498(10) 0.0661(12) 0.0675(11) -0.0300(10) 0.0073(8) -0.0008(8)
C12 0.0683(13) 0.0705(14) 0.0785(14) -0.0006(11) 0.0292(11) 0.0113(11)
C22 0.0848(15) 0.0682(14) 0.0801(15) 0.0194(11) 0.0112(12) 0.0287(12)
C11 0.0659(13) 0.0942(17) 0.0571(11) -0.0119(11) 0.0117(9) 0.0095(12)
C18 0.0669(12) 0.0508(11) 0.0976(16) -0.0047(10) 0.0323(11) 0.0154(9)
C21 0.0801(15) 0.0957(18) 0.0658(13) -0.0114(12) 0.0279(11) 0.0282(13)
C23 0.0903(18) 0.0494(13) 0.148(3) -0.0376(15) 0.0006(18) 0.0133(12)
O3 0.164(3) 0.162(3) 0.122(2) 0.0380(19) 0.040(2) 0.010(2)

loop_
_atom_type_symbol
_atom_type_description
_atom_type_scat_dispersion_real
_atom_type_scat_dispersion_imag
_atom_type_scat_source
C C 0.0033 0.0016 'International Tables Vol C Tables 4.2.6.8 and 6.1.1.4'
H H 0.0000 0.0000 'International Tables Vol C Tables 4.2.6.8 and 6.1.1.4'
N N 0.0061 0.0033 'International Tables Vol C Tables 4.2.6.8 and 6.1.1.4'
O O 0.0106 0.0060 'International Tables Vol C Tables 4.2.6.8 and 6.1.1.4'
Cl Cl 0.1484 0.1585 'International Tables Vol C Tables 4.2.6.8 and 6.1.1.4'

loop_
_geom_angle_atom_site_label_1
_geom_angle_atom_site_label_2
_geom_angle_atom_site_label_3
_geom_angle
C19 O5 C20 120.30(13)
N1 N2 C8 107.73(12)
N1 N2 C19 121.13(12)
C8 N2 C19 123.06(12)
C7 N1 N2 108.69(12)
C7 N1 C4 122.40(12)
N2 N1 C4 120.71(12)
O4 C19 O5 128.64(15)
O4 C19 N2 121.59(15)
O5 C19 N2 109.73(12)
C3 C4 C5 120.76(14)
C3 C4 N1 121.28(14)
C5 C4 N1 117.96(14)
O1 C7 N1 123.62(14)
O1 C7 C9 130.90(15)
N1 C7 C9 105.47(13)
C9 C8 N2 108.74(13)
C9 C8 C10 128.83(15)
N2 C8 C10 122.42(14)
C4 C3 C2 119.29(16)
C4 C3 H3 120.4
C2 C3 H3 120.4
C14 C15 C16 118.7(2)
C14 C15 C17 122.83(16)
C16 C15 C17 118.39(17)
C6 C5 C4 119.83(16)
C6 C5 H5 120.1
C4 C5 H5 120.1
C1 C6 C5 119.09(16)
C1 C6 H6 120.5
C5 C6 H6 120.5
C6 C1 C2 121.43(15)
C6 C1 Cl1 119.24(14)
C2 C1 Cl1 119.34(14)
C8 C9 C7 109.11(14)
C8 C9 C17 126.06(15)
C7 C9 C17 124.79(15)
O5 C20 C23 101.49(16)
O5 C20 C22 108.62(16)
C23 C20 C22 111.8(2)
O5 C20 C21 109.28(17)
C23 C20 C21 112.1(2)
C22 C20 C21 112.9(2)
C13 C14 C15 120.21(17)
C13 C14 H14 119.9
C15 C14 H14 119.9
C9 C17 C18 110.48(17)
C9 C17 C15 112.65(16)
C18 C17 C15 112.40(16)
C9 C17 H17 107.0
C18 C17 H17 107.0
C15 C17 H17 107.0
C12 C13 C14 120.9(2)
C12 C13 H13 119.6
C14 C13 H13 119.6
O2 N3 O3 123.6(3)
O2 N3 C18 120.1(3)
O3 N3 C18 116.3(3)
C1 C2 C3 119.54(16)
C1 C2 H2 120.2
C3 C2 H2 120.2
C11 C16 C15 120.99(19)
C11 C16 H16 119.5
C15 C16 H16 119.5
C8 C10 H10A 109.5
C8 C10 H10B 109.5
H10A C10 H10B 109.5
C8 C10 H10C 109.5
H10A C10 H10C 109.5
H10B C10 H10C 109.5
C13 C12 C11 119.2(2)
C13 C12 H12 120.4
C11 C12 H12 120.4
C20 C22 H22A 109.5
C20 C22 H22B 109.5
H22A C22 H22B 109.5
C20 C22 H22C 109.5
H22A C22 H22C 109.5
H22B C22 H22C 109.5
C16 C11 C12 120.03(19)
C16 C11 H11 120.0
C12 C11 H11 120.0
N3 C18 C17 110.05(19)
N3 C18 H18A 109.7
C17 C18 H18A 109.7
N3 C18 H18B 109.7
C17 C18 H18B 109.7
H18A C18 H18B 108.2
C20 C21 H21A 109.5
C20 C21 H21B 109.5
H21A C21 H21B 109.5
C20 C21 H21C 109.5
H21A C21 H21C 109.5
H21B C21 H21C 109.5
C20 C23 H23A 109.5
C20 C23 H23B 109.5
H23A C23 H23B 109.5
C20 C23 H23C 109.5
H23A C23 H23C 109.5
H23B C23 H23C 109.5

loop_
_geom_bond_atom_site_label_1
_geom_bond_atom_site_label_2
_geom_bond_distance
Cl1 C1 1.7379(17)
O5 C19 1.310(2)
O5 C20 1.491(2)
N2 N1 1.3976(18)
N2 C8 1.398(2)
N2 C19 1.411(2)
O4 C19 1.1859(19)
N1 C7 1.391(2)
N1 C4 1.4210(19)
O1 C7 1.215(2)
C4 C3 1.369(2)
C4 C5 1.382(2)
C7 C9 1.445(2)
C8 C9 1.344(2)
C8 C10 1.474(2)
C3 C2 1.382(3)
C3 H3 0.9300
C15 C14 1.381(3)
C15 C16 1.381(3)
C15 C17 1.523(3)
C5 C6 1.376(2)
C5 H5 0.9300
C6 C1 1.367(3)
C6 H6 0.9300
C1 C2 1.373(3)
C9 C17 1.500(2)
C20 C23 1.502(3)
C20 C22 1.504(3)
C20 C21 1.508(3)
C14 C13 1.377(3)
C14 H14 0.9300
C17 C18 1.513(3)
C17 H17 0.9800
C13 C12 1.368(3)
C13 H13 0.9300
N3 O2 1.202(3)
N3 O3 1.214(3)
N3 C18 1.493(4)
C2 H2 0.9300
C16 C11 1.370(3)
C16 H16 0.9300
C10 H10A 0.9600
C10 H10B 0.9600
C10 H10C 0.9600
C12 C11 1.383(4)
C12 H12 0.9300
C22 H22A 0.9600
C22 H22B 0.9600
C22 H22C 0.9600
C11 H11 0.9300
C18 H18A 0.9700
C18 H18B 0.9700
C21 H21A 0.9600
C21 H21B 0.9600
C21 H21C 0.9600
C23 H23A 0.9600
C23 H23B 0.9600
C23 H23C 0.9600
